data_4118844
loop_
_publ_author_name
'Evan R. King'
'Graham T. Sazama'
'Theodore A. Betley'

_publ_contact_author_address
;Department of Chemistry and Chemical Biology
Harvard University
Mallinckrodt 306E
12 Oxford Street
Cambridge, MA 02139
;
_publ_contact_author_email betley@chemistry.harvard.edu
_publ_contact_author_name 'Professor Theodore A. Betley'
_publ_contact_author_phone 617-496-9944
_publ_section_title
;
 Co(III) Imidos Exhibiting Spin Crossover and C-H Bond Activation
;
_journal_name_full 'Journal of the American Chemical Society'
_journal_page_first 17858
_journal_page_last 17861
_journal_paper_doi 10.1021/ja307699u
_journal_volume 134
_journal_year 2012
_chemical_formula_moiety
;
C70 H58 Co N3, 0.42(C6 H14), 1.08(C6 H6)
;
_chemical_formula_sum 'C79 H70.33 Co N3'
_chemical_formula_weight 1120.64
_chemical_name_common (ArDpme)Co(NtBu)
_chemical_name_systematic
; 
5-mesityl-1,9-bis(2,4,6-triphenylphenyl)dipyrrinatocobalt(III) tert-butylimide
;
_space_group_IT_number 2
_symmetry_cell_setting triclinic
_symmetry_space_group_name_Hall '-P 1'
_symmetry_space_group_name_H-M 'P -1'
_atom_sites_solution_hydrogens geom
_atom_sites_solution_primary direct
_atom_sites_solution_secondary difmap
_audit_creation_method SHELXL-97
_cell_angle_alpha 89.3622(31)
_cell_angle_beta 87.7742(31)
_cell_angle_gamma 72.6584(31)
_cell_formula_units_Z 2
_cell_length_a 11.8393(19)
_cell_length_b 16.0454(25)
_cell_length_c 16.3923(25)
_cell_measurement_reflns_used 7078
_cell_measurement_temperature 100(2)
_cell_measurement_theta_max 24.5412
_cell_measurement_theta_min 2.2282
_cell_volume 2970.2(8)
_computing_cell_refinement 'SAINT 7.46A (Bruker-AXS, 2009)'
_computing_data_collection 'APEX2 v2009.3.0 (Bruker-AXS, 2009)'
_computing_data_reduction 'SAINT 7.46A (Bruker-AXS, 2009)'
_computing_molecular_graphics 'Bruker SHELXTL'
_computing_publication_material 'Bruker SHELXTL'
_computing_structure_refinement 'SHELXL-97 (Sheldrick, 2008)'
_computing_structure_solution 'SHELXS-97 (Sheldrick, 2008)'
_diffrn_ambient_temperature 100(2)
_diffrn_measured_fraction_theta_full 0.999
_diffrn_measured_fraction_theta_max 0.999
_diffrn_measurement_device_type 'Bruker D8 goniometer with CCD area detector'
_diffrn_measurement_method 'omega and phi scans'
_diffrn_radiation_monochromator graphite
_diffrn_radiation_source 'fine-focus sealed tube'
_diffrn_radiation_type MoK\a
_diffrn_radiation_wavelength 0.71073
_diffrn_reflns_av_R_equivalents 0.0648
_diffrn_reflns_av_sigmaI/netI 0.0727
_diffrn_reflns_limit_h_max 15
_diffrn_reflns_limit_h_min -15
_diffrn_reflns_limit_k_max 20
_diffrn_reflns_limit_k_min -20
_diffrn_reflns_limit_l_max 20
_diffrn_reflns_limit_l_min -21
_diffrn_reflns_number 51555
_diffrn_reflns_theta_full 27.10
_diffrn_reflns_theta_max 27.10
_diffrn_reflns_theta_min 1.80
_exptl_absorpt_coefficient_mu 0.338
_exptl_absorpt_correction_T_max 0.970
_exptl_absorpt_correction_T_min 0.933
_exptl_absorpt_correction_type multi-scan
_exptl_absorpt_process_details 'SADABS (Bruker AXS, 2009)'
_exptl_crystal_colour 'dark purple'
_exptl_crystal_density_diffrn 1.253
_exptl_crystal_description prism
_exptl_crystal_F_000 1184.7
_exptl_crystal_size_max 0.43
_exptl_crystal_size_mid 0.17
_exptl_crystal_size_min 0.09
_refine_diff_density_max 0.410
_refine_diff_density_min -0.532
_refine_diff_density_rms 0.058
_refine_ls_extinction_method none
_refine_ls_goodness_of_fit_ref 1.010
_refine_ls_hydrogen_treatment constr
_refine_ls_matrix_type full
_refine_ls_number_parameters 783
_refine_ls_number_reflns 13094
_refine_ls_number_restraints 0
_refine_ls_restrained_S_all 1.010
_refine_ls_R_factor_all 0.0930
_refine_ls_R_factor_gt 0.0499
_refine_ls_shift/su_max 0.001
_refine_ls_shift/su_mean 0.000
_refine_ls_structure_factor_coef Fsqd
_refine_ls_weighting_details 'calc w=1/[\s^2^(Fo^2^)+(0.0444P)^2^+1.6480P] where P=(Fo^2^+2Fc^2^)/3'
_refine_ls_weighting_scheme calc
_refine_ls_wR_factor_gt 0.1056
_refine_ls_wR_factor_ref 0.1222
_reflns_number_gt 8653
_reflns_number_total 13094
_reflns_threshold_expression >2sigma(I)
_cod_data_source_file ja307699u_si_002_4.cif
_cod_data_source_block ArDpmeCoNtBu
_cod_original_cell_volume 2970.2(7)
_cod_database_code 4118844

loop_
_symmetry_equiv_pos_as_xyz
'x, y, z'
'-x, -y, -z'

loop_
_atom_site_label
_atom_site_type_symbol
_atom_site_fract_x
_atom_site_fract_y
_atom_site_fract_z
_atom_site_U_iso_or_equiv
_atom_site_adp_type
_atom_site_occupancy
_atom_site_symmetry_multiplicity
_atom_site_calc_flag
_atom_site_refinement_flags
_atom_site_disorder_group
Co1 Co 0.72965(3) 0.68018(2) 0.70703(2) 0.02206(10) Uani 1 1 d . .
N1 N 0.57948(17) 0.76658(12) 0.72646(11) 0.0196(4) Uani 1 1 d . .
N2 N 0.70347(16) 0.61324(12) 0.79998(11) 0.0188(4) Uani 1 1 d . .
N3 N 0.83868(17) 0.66998(13) 0.64164(12) 0.0236(5) Uani 1 1 d . .
C1 C 0.5385(2) 0.84121(15) 0.68339(14) 0.0211(5) Uani 1 1 d . .
C2 C 0.4371(2) 0.89815(16) 0.72281(15) 0.0245(5) Uani 1 1 d . .
H2 H 0.3944 0.9553 0.7059 0.029 Uiso 1 1 calc R .
C3 C 0.4124(2) 0.85463(16) 0.79037(15) 0.0246(5) Uani 1 1 d . .
H3 H 0.3478 0.8757 0.8285 0.030 Uiso 1 1 calc R .
C4 C 0.5003(2) 0.77298(16) 0.79315(14) 0.0212(5) Uani 1 1 d . .
C5 C 0.5067(2) 0.70429(16) 0.84769(14) 0.0206(5) Uani 1 1 d . .
C6 C 0.5995(2) 0.62727(15) 0.84855(14) 0.0202(5) Uani 1 1 d . .
C7 C 0.6127(2) 0.55548(16) 0.90228(14) 0.0245(5) Uani 1 1 d . .
H7 H 0.5551 0.5477 0.9411 0.029 Uiso 1 1 calc R .
C8 C 0.7243(2) 0.49916(16) 0.88778(14) 0.0255(6) Uani 1 1 d . .
H8 H 0.7583 0.4450 0.9143 0.031 Uiso 1 1 calc R .
C9 C 0.7788(2) 0.53760(15) 0.82567(13) 0.0199(5) Uani 1 1 d . .
C10 C 0.9374(2) 0.66371(16) 0.58506(15) 0.0245(6) Uani 1 1 d . .
C11 C 0.9065(2) 0.6339(2) 0.50261(15) 0.0363(7) Uani 1 1 d . .
H11A H 0.8356 0.6771 0.4827 0.054 Uiso 1 1 calc R .
H11B H 0.8912 0.5774 0.5092 0.054 Uiso 1 1 calc R .
H11C H 0.9728 0.6281 0.4632 0.054 Uiso 1 1 calc R .
C12 C 0.9550(2) 0.75349(18) 0.57712(18) 0.0378(7) Uani 1 1 d . .
H12A H 0.9691 0.7736 0.6309 0.057 Uiso 1 1 calc R .
H12B H 0.8840 0.7946 0.5551 0.057 Uiso 1 1 calc R .
H12C H 1.0234 0.7502 0.5402 0.057 Uiso 1 1 calc R .
C13 C 1.0472(2) 0.59747(18) 0.61673(16) 0.0316(6) Uani 1 1 d . .
H13A H 1.0335 0.5403 0.6214 0.047 Uiso 1 1 calc R .
H13B H 1.0642 0.6159 0.6705 0.047 Uiso 1 1 calc R .
H13C H 1.1145 0.5935 0.5787 0.047 Uiso 1 1 calc R .
C14 C 0.5865(2) 0.85046(15) 0.60002(14) 0.0209(5) Uani 1 1 d . .
C15 C 0.5722(2) 0.79332(15) 0.53912(14) 0.0213(5) Uani 1 1 d . .
C17 C 0.6741(2) 0.86104(16) 0.43919(14) 0.0223(5) Uani 1 1 d . .
C18 C 0.6813(2) 0.92008(16) 0.49916(14) 0.0226(5) Uani 1 1 d . .
H18 H 0.7148 0.9654 0.4849 0.027 Uiso 1 1 calc R .
C19 C 0.6410(2) 0.91447(15) 0.57923(14) 0.0213(5) Uani 1 1 d . .
C20 C 0.6188(2) 0.79798(16) 0.46065(14) 0.0230(5) Uani 1 1 d . .
H20 H 0.6127 0.7573 0.4207 0.028 Uiso 1 1 calc R .
C21 C 0.5025(2) 0.73128(16) 0.55731(14) 0.0233(5) Uani 1 1 d . .
C22 C 0.3829(2) 0.76391(17) 0.57916(15) 0.0279(6) Uani 1 1 d . .
H22 H 0.3464 0.8253 0.5808 0.033 Uiso 1 1 calc R .
C23 C 0.3162(2) 0.70853(18) 0.59858(16) 0.0314(6) Uani 1 1 d . .
H23 H 0.2343 0.7319 0.6126 0.038 Uiso 1 1 calc R .
C24 C 0.3680(2) 0.61976(18) 0.59774(16) 0.0326(6) Uani 1 1 d . .
H24 H 0.3228 0.5816 0.6124 0.039 Uiso 1 1 calc R .
C25 C 0.4860(2) 0.58672(18) 0.57547(17) 0.0348(7) Uani 1 1 d . .
H25 H 0.5221 0.5253 0.5745 0.042 Uiso 1 1 calc R .
C26 C 0.5533(2) 0.64177(17) 0.55433(16) 0.0295(6) Uani 1 1 d . .
H26 H 0.6342 0.6179 0.5378 0.035 Uiso 1 1 calc R .
C27 C 0.7241(2) 0.86561(16) 0.35545(14) 0.0241(5) Uani 1 1 d . .
C28 C 0.6762(2) 0.83752(17) 0.28785(15) 0.0278(6) Uani 1 1 d . .
H28 H 0.6107 0.8152 0.2956 0.033 Uiso 1 1 calc R .
C29 C 0.7233(2) 0.84188(18) 0.21032(16) 0.0321(6) Uani 1 1 d . .
H29 H 0.6902 0.8226 0.1650 0.039 Uiso 1 1 calc R .
C30 C 0.8183(2) 0.87411(18) 0.19830(16) 0.0338(7) Uani 1 1 d . .
H30 H 0.8505 0.8770 0.1447 0.041 Uiso 1 1 calc R .
C31 C 0.8667(2) 0.90222(18) 0.26412(16) 0.0318(6) Uani 1 1 d . .
H31 H 0.9317 0.9250 0.2558 0.038 Uiso 1 1 calc R .
C32 C 0.8204(2) 0.89718(16) 0.34213(15) 0.0273(6) Uani 1 1 d . .
H32 H 0.8551 0.9156 0.3872 0.033 Uiso 1 1 calc R .
C33 C 0.6615(2) 0.97577(16) 0.64072(14) 0.0223(5) Uani 1 1 d . .
C34 C 0.6315(2) 1.06391(16) 0.62431(16) 0.0279(6) Uani 1 1 d . .
H34 H 0.5930 1.0858 0.5753 0.033 Uiso 1 1 calc R .
C35 C 0.6570(2) 1.12105(18) 0.67845(19) 0.0375(7) Uani 1 1 d . .
H35 H 0.6341 1.1819 0.6671 0.045 Uiso 1 1 calc R .
C36 C 0.7154(3) 1.0898(2) 0.74848(18) 0.0408(8) Uani 1 1 d . .
H36 H 0.7341 1.1287 0.7852 0.049 Uiso 1 1 calc R .
C37 C 0.7466(3) 1.0019(2) 0.76509(16) 0.0380(7) Uani 1 1 d . .
H37 H 0.7875 0.9801 0.8132 0.046 Uiso 1 1 calc R .
C38 C 0.7190(2) 0.94487(18) 0.71244(15) 0.0285(6) Uani 1 1 d . .
H38 H 0.7393 0.8844 0.7252 0.034 Uiso 1 1 calc R .
C39 C 0.9077(2) 0.50900(15) 0.80404(13) 0.0197(5) Uani 1 1 d . .
C40 C 0.9631(2) 0.43676(15) 0.75323(13) 0.0196(5) Uani 1 1 d . .
C41 C 1.0869(2) 0.40830(15) 0.74572(14) 0.0212(5) Uani 1 1 d . .
H41 H 1.1240 0.3597 0.7114 0.025 Uiso 1 1 calc R .
C42 C 1.1574(2) 0.44796(15) 0.78611(14) 0.0216(5) Uani 1 1 d . .
C43 C 1.1005(2) 0.51996(16) 0.83629(14) 0.0221(5) Uani 1 1 d . .
H43 H 1.1469 0.5482 0.8651 0.027 Uiso 1 1 calc R .
C44 C 0.9782(2) 0.55048(15) 0.84446(13) 0.0206(5) Uani 1 1 d . .
C45 C 0.8966(2) 0.39181(15) 0.70369(13) 0.0199(5) Uani 1 1 d . .
C46 C 0.9296(2) 0.30127(16) 0.70184(14) 0.0253(6) Uani 1 1 d . .
H46 H 0.9902 0.2688 0.7360 0.030 Uiso 1 1 calc R .
C47 C 0.8759(2) 0.25746(17) 0.65128(15) 0.0289(6) Uani 1 1 d . .
H47 H 0.8982 0.1955 0.6516 0.035 Uiso 1 1 calc R .
C48 C 0.7895(2) 0.30430(18) 0.60023(15) 0.0295(6) Uani 1 1 d . .
H48 H 0.7528 0.2746 0.5648 0.035 Uiso 1 1 calc R .
C49 C 0.7568(2) 0.39379(18) 0.60067(15) 0.0297(6) Uani 1 1 d . .
H49 H 0.6981 0.4258 0.5648 0.036 Uiso 1 1 calc R .
C50 C 0.8083(2) 0.43813(16) 0.65285(14) 0.0245(5) Uani 1 1 d . .
H50 H 0.7832 0.5001 0.6538 0.029 Uiso 1 1 calc R .
C51 C 1.2874(2) 0.41982(15) 0.77533(15) 0.0230(5) Uani 1 1 d . .
C52 C 1.3420(2) 0.39790(16) 0.69796(15) 0.0255(6) Uani 1 1 d . .
H52 H 1.2950 0.3984 0.6522 0.031 Uiso 1 1 calc R .
C53 C 1.4634(2) 0.37563(17) 0.68777(16) 0.0305(6) Uani 1 1 d . .
H53 H 1.4993 0.3609 0.6349 0.037 Uiso 1 1 calc R .
C54 C 1.5334(2) 0.37446(18) 0.75348(17) 0.0341(7) Uani 1 1 d . .
H54 H 1.6170 0.3592 0.7460 0.041 Uiso 1 1 calc R .
C55 C 1.4804(2) 0.39573(18) 0.83042(17) 0.0325(6) Uani 1 1 d . .
H55 H 1.5280 0.3949 0.8760 0.039 Uiso 1 1 calc R .
C56 C 1.3594(2) 0.41804(17) 0.84111(16) 0.0295(6) Uani 1 1 d . .
H56 H 1.3242 0.4325 0.8942 0.035 Uiso 1 1 calc R .
C57 C 0.9231(2) 0.62948(16) 0.89690(14) 0.0222(5) Uani 1 1 d . .
C58 C 0.9005(2) 0.62189(17) 0.97988(15) 0.0308(6) Uani 1 1 d . .
H58 H 0.9197 0.5657 1.0043 0.037 Uiso 1 1 calc R .
C59 C 0.8503(2) 0.69539(18) 1.02759(16) 0.0318(6) Uani 1 1 d . .
H59 H 0.8362 0.6893 1.0845 0.038 Uiso 1 1 calc R .
C60 C 0.8210(2) 0.77659(18) 0.99301(16) 0.0317(6) Uani 1 1 d . .
H60 H 0.7861 0.8269 1.0257 0.038 Uiso 1 1 calc R .
C61 C 0.8424(3) 0.78511(18) 0.91052(17) 0.0388(7) Uani 1 1 d . .
H61 H 0.8215 0.8414 0.8861 0.047 Uiso 1 1 calc R .
C62 C 0.8945(2) 0.71150(17) 0.86303(16) 0.0319(6) Uani 1 1 d . .
H62 H 0.9105 0.7180 0.8065 0.038 Uiso 1 1 calc R .
C63 C 0.4082(2) 0.71606(15) 0.91073(14) 0.0213(5) Uani 1 1 d . .
C64 C 0.3042(2) 0.69707(16) 0.89177(14) 0.0233(5) Uani 1 1 d . .
C65 C 0.2140(2) 0.70854(17) 0.95143(15) 0.0272(6) Uani 1 1 d . .
H65 H 0.1439 0.6948 0.9389 0.033 Uiso 1 1 calc R .
C66 C 0.2238(2) 0.73946(17) 1.02861(15) 0.0283(6) Uani 1 1 d . .
C67 C 0.3270(2) 0.75821(17) 1.04582(15) 0.0275(6) Uani 1 1 d . .
H67 H 0.3345 0.7794 1.0986 0.033 Uiso 1 1 calc R .
C68 C 0.4205(2) 0.74706(16) 0.98840(14) 0.0246(5) Uani 1 1 d . .
C69 C 0.2904(2) 0.66531(19) 0.80749(15) 0.0337(7) Uani 1 1 d . .
H69A H 0.2082 0.6659 0.8014 0.051 Uiso 1 1 calc R .
H69B H 0.3430 0.6057 0.7999 0.051 Uiso 1 1 calc R .
H69C H 0.3111 0.7037 0.7665 0.051 Uiso 1 1 calc R .
C70 C 0.1245(2) 0.7532(2) 1.09221(17) 0.0402(7) Uani 1 1 d . .
H70A H 0.0736 0.7175 1.0788 0.060 Uiso 1 1 calc R .
H70B H 0.0778 0.8150 1.0933 0.060 Uiso 1 1 calc R .
H70C H 0.1576 0.7362 1.1459 0.060 Uiso 1 1 calc R .
C71 C 0.5317(2) 0.76734(18) 1.01006(16) 0.0311(6) Uani 1 1 d . .
H71A H 0.5241 0.7882 1.0666 0.047 Uiso 1 1 calc R .
H71B H 0.5444 0.8126 0.9733 0.047 Uiso 1 1 calc R .
H71C H 0.5993 0.7144 1.0044 0.047 Uiso 1 1 calc R .
C1S C 0.8953(2) 1.06469(18) 0.51227(18) 0.0359(7) Uani 1 1 d . .
H1S H 0.8226 1.1096 0.5209 0.043 Uiso 1 1 calc R .
C2S C 0.9532(3) 1.05611(18) 0.43718(17) 0.0358(7) Uani 1 1 d . .
H2S H 0.9207 1.0948 0.3940 0.043 Uiso 1 1 calc R .
C3S C 1.0586(2) 0.99113(19) 0.42480(17) 0.0352(7) Uani 1 1 d . .
H3S H 1.0993 0.9848 0.3731 0.042 Uiso 1 1 calc R .
C1T C 0.5173(3) 1.0030(2) 0.91629(18) 0.0415(7) Uani 1 1 d . .
H1T H 0.5291 1.0052 0.8587 0.050 Uiso 1 1 calc R .
C2T C 0.6078(3) 1.0028(2) 0.96700(18) 0.0416(7) Uani 1 1 d . .
H2T H 0.6821 1.0045 0.9444 0.050 Uiso 1 1 calc R .
C3T C 0.5903(3) 1.00004(19) 1.05046(18) 0.0401(7) Uani 1 1 d . .
H3T H 0.6526 1.0002 1.0852 0.048 Uiso 1 1 calc R .
C1H C -0.0131(5) 0.9793(4) 0.9624(4) 0.0570(16) Uani 0.833(6) 1 d P 1
H1HA H -0.0739 1.0234 0.9322 0.068 Uiso 0.833(6) 1 calc PR 1
H1HB H -0.0469 0.9318 0.9787 0.068 Uiso 0.833(6) 1 calc PR 1
C2H C 0.0954(4) 0.9416(3) 0.9052(4) 0.0596(15) Uani 0.833(6) 1 d P 1
H2HA H 0.1296 0.9891 0.8897 0.072 Uiso 0.833(6) 1 calc PR 1
H2HB H 0.1557 0.8974 0.9356 0.072 Uiso 0.833(6) 1 calc PR 1
C3H C 0.0715(4) 0.8992(3) 0.8270(3) 0.0673(16) Uani 0.833(6) 1 d P 1
H3HA H 0.0168 0.9434 0.7939 0.101 Uiso 0.833(6) 1 calc PR 1
H3HB H 0.0363 0.8527 0.8412 0.101 Uiso 0.833(6) 1 calc PR 1
H3HC H 0.1462 0.8745 0.7958 0.101 Uiso 0.833(6) 1 calc PR 1
C1B C -0.094(2) 1.0393(16) 0.9534(17) 0.067(8) Uani 0.167(6) 1 d P 2
H1B H -0.1588 1.0657 0.9201 0.081 Uiso 0.167(6) 1 calc PR 2
C2B C 0.1044(18) 0.9384(13) 0.9674(13) 0.042(6) Uani 0.167(6) 1 d P 2
H2B H 0.1735 0.8970 0.9451 0.050 Uiso 0.167(6) 1 calc PR 2
C3B C 0.004(2) 0.9812(18) 0.9170(15) 0.042(7) Uani 0.167(6) 1 d P 2
H3B H 0.0058 0.9689 0.8604 0.050 Uiso 0.167(6) 1 calc PR 2

loop_
_atom_site_aniso_label
_atom_site_aniso_U_11
_atom_site_aniso_U_22
_atom_site_aniso_U_33
_atom_site_aniso_U_23
_atom_site_aniso_U_13
_atom_site_aniso_U_12
Co1 0.02018(18) 0.02151(19) 0.02140(17) 0.00130(13) 0.00612(13) -0.00238(14)
N1 0.0203(11) 0.0181(11) 0.0197(10) 0.0001(8) 0.0019(8) -0.0048(9)
N2 0.0176(10) 0.0178(11) 0.0188(10) -0.0033(8) 0.0032(8) -0.0025(8)
N3 0.0225(11) 0.0224(11) 0.0230(11) 0.0018(9) 0.0041(9) -0.0029(9)
C1 0.0214(13) 0.0184(13) 0.0231(12) -0.0002(10) -0.0009(10) -0.0056(10)
C2 0.0224(13) 0.0184(13) 0.0290(13) 0.0016(10) -0.0015(10) -0.0005(11)
C3 0.0210(13) 0.0234(14) 0.0267(13) -0.0020(10) 0.0028(10) -0.0028(11)
C4 0.0208(13) 0.0222(13) 0.0204(12) -0.0024(10) 0.0036(10) -0.0067(11)
C5 0.0201(12) 0.0236(13) 0.0185(12) -0.0042(10) 0.0027(9) -0.0074(11)
C6 0.0210(13) 0.0199(13) 0.0189(12) -0.0040(10) 0.0041(9) -0.0054(10)
C7 0.0286(14) 0.0222(14) 0.0225(12) 0.0000(10) 0.0045(10) -0.0080(11)
C8 0.0299(14) 0.0200(13) 0.0243(13) 0.0023(10) 0.0026(11) -0.0046(11)
C9 0.0222(13) 0.0183(13) 0.0178(12) -0.0031(9) 0.0016(10) -0.0040(10)
C10 0.0202(13) 0.0265(14) 0.0250(13) 0.0016(10) 0.0060(10) -0.0051(11)
C11 0.0288(15) 0.0492(19) 0.0251(14) -0.0041(13) 0.0043(11) -0.0032(14)
C12 0.0305(15) 0.0320(16) 0.0488(18) 0.0056(13) 0.0123(13) -0.0081(13)
C13 0.0235(14) 0.0383(17) 0.0293(14) 0.0047(12) 0.0042(11) -0.0043(12)
C14 0.0204(13) 0.0181(13) 0.0217(12) 0.0017(10) -0.0024(10) -0.0018(10)
C15 0.0181(12) 0.0210(13) 0.0233(12) 0.0035(10) -0.0032(10) -0.0032(10)
C17 0.0180(12) 0.0220(13) 0.0231(12) 0.0028(10) -0.0033(10) -0.0001(10)
C18 0.0214(13) 0.0194(13) 0.0267(13) 0.0033(10) -0.0015(10) -0.0054(10)
C19 0.0204(13) 0.0189(13) 0.0217(12) 0.0021(10) -0.0008(10) -0.0017(10)
C20 0.0236(13) 0.0223(13) 0.0212(12) -0.0015(10) -0.0033(10) -0.0038(11)
C21 0.0272(14) 0.0248(14) 0.0191(12) 0.0024(10) -0.0068(10) -0.0087(11)
C22 0.0257(14) 0.0269(15) 0.0304(14) 0.0042(11) -0.0072(11) -0.0062(12)
C23 0.0259(14) 0.0385(17) 0.0321(15) 0.0024(12) -0.0061(11) -0.0127(13)
C24 0.0352(16) 0.0351(17) 0.0344(15) 0.0027(12) -0.0059(12) -0.0206(13)
C25 0.0392(17) 0.0249(15) 0.0426(16) 0.0009(12) -0.0043(13) -0.0127(13)
C26 0.0276(15) 0.0254(15) 0.0350(15) -0.0022(11) -0.0027(12) -0.0068(12)
C27 0.0249(14) 0.0198(13) 0.0237(13) 0.0004(10) -0.0009(10) -0.0008(11)
C28 0.0264(14) 0.0268(15) 0.0281(14) -0.0002(11) -0.0025(11) -0.0046(12)
C29 0.0307(15) 0.0364(16) 0.0248(14) -0.0048(12) -0.0001(11) -0.0030(13)
C30 0.0339(16) 0.0393(17) 0.0215(13) 0.0023(12) 0.0041(11) -0.0012(13)
C31 0.0288(15) 0.0342(16) 0.0310(14) 0.0029(12) 0.0015(11) -0.0077(12)
C32 0.0269(14) 0.0264(14) 0.0259(13) -0.0005(11) -0.0009(11) -0.0036(12)
C33 0.0211(13) 0.0230(14) 0.0226(12) -0.0025(10) 0.0073(10) -0.0071(11)
C34 0.0219(14) 0.0238(14) 0.0352(15) -0.0020(11) 0.0054(11) -0.0033(11)
C35 0.0336(16) 0.0213(15) 0.0569(19) -0.0097(13) 0.0155(14) -0.0089(13)
C36 0.0459(18) 0.048(2) 0.0362(16) -0.0239(14) 0.0177(14) -0.0269(16)
C37 0.0450(18) 0.054(2) 0.0237(14) -0.0074(13) 0.0058(12) -0.0282(16)
C38 0.0327(15) 0.0307(15) 0.0245(13) 0.0009(11) 0.0033(11) -0.0140(12)
C39 0.0215(13) 0.0169(12) 0.0181(12) 0.0028(9) 0.0001(10) -0.0019(10)
C40 0.0216(13) 0.0170(12) 0.0182(11) 0.0028(9) 0.0018(9) -0.0031(10)
C41 0.0228(13) 0.0171(13) 0.0199(12) -0.0006(10) 0.0029(10) -0.0005(10)
C42 0.0222(13) 0.0192(13) 0.0212(12) 0.0021(10) 0.0004(10) -0.0029(10)
C43 0.0236(13) 0.0226(13) 0.0198(12) -0.0011(10) -0.0014(10) -0.0063(11)
C44 0.0234(13) 0.0174(13) 0.0175(12) -0.0001(9) 0.0010(10) -0.0009(10)
C45 0.0198(12) 0.0223(13) 0.0165(11) -0.0025(10) 0.0048(9) -0.0054(10)
C46 0.0272(14) 0.0266(14) 0.0198(12) 0.0004(10) 0.0014(10) -0.0050(11)
C47 0.0341(15) 0.0261(15) 0.0260(13) -0.0056(11) 0.0053(11) -0.0086(12)
C48 0.0262(14) 0.0372(17) 0.0269(14) -0.0115(12) 0.0042(11) -0.0124(12)
C49 0.0238(14) 0.0366(17) 0.0254(13) -0.0039(12) -0.0019(11) -0.0038(12)
C50 0.0223(13) 0.0222(14) 0.0249(13) -0.0029(10) 0.0042(10) -0.0010(11)
C51 0.0221(13) 0.0151(13) 0.0301(13) -0.0006(10) 0.0016(10) -0.0033(10)
C52 0.0247(14) 0.0215(14) 0.0286(13) -0.0002(11) 0.0009(11) -0.0046(11)
C53 0.0289(15) 0.0275(15) 0.0345(15) -0.0022(12) 0.0062(12) -0.0080(12)
C54 0.0201(14) 0.0311(16) 0.0485(17) 0.0004(13) 0.0045(12) -0.0044(12)
C55 0.0266(15) 0.0332(16) 0.0370(15) 0.0018(12) -0.0049(12) -0.0076(12)
C56 0.0293(15) 0.0288(15) 0.0261(13) -0.0010(11) -0.0006(11) -0.0020(12)
C57 0.0190(13) 0.0219(13) 0.0243(13) -0.0045(10) -0.0003(10) -0.0038(10)
C58 0.0364(16) 0.0253(15) 0.0251(13) 0.0005(11) 0.0035(11) -0.0010(12)
C59 0.0366(16) 0.0324(16) 0.0220(13) -0.0050(11) 0.0038(11) -0.0040(13)
C60 0.0336(16) 0.0293(16) 0.0290(14) -0.0120(12) -0.0020(12) -0.0041(12)
C61 0.056(2) 0.0214(15) 0.0343(16) -0.0017(12) -0.0059(14) -0.0044(14)
C62 0.0463(17) 0.0248(15) 0.0221(13) -0.0044(11) 0.0013(12) -0.0067(13)
C63 0.0211(13) 0.0183(13) 0.0215(12) 0.0004(10) 0.0042(10) -0.0020(10)
C64 0.0245(13) 0.0232(14) 0.0221(12) 0.0004(10) 0.0031(10) -0.0074(11)
C65 0.0225(14) 0.0312(15) 0.0293(14) 0.0011(11) 0.0013(11) -0.0106(12)
C66 0.0245(14) 0.0286(15) 0.0274(13) 0.0024(11) 0.0072(11) -0.0024(12)
C67 0.0295(15) 0.0302(15) 0.0183(12) -0.0034(11) 0.0034(10) -0.0024(12)
C68 0.0237(13) 0.0242(14) 0.0218(12) 0.0007(10) 0.0015(10) -0.0012(11)
C69 0.0354(16) 0.0447(18) 0.0269(14) -0.0054(12) 0.0049(12) -0.0214(14)
C70 0.0338(16) 0.0508(19) 0.0323(15) -0.0008(13) 0.0134(13) -0.0088(14)
C71 0.0273(15) 0.0371(16) 0.0282(14) -0.0041(12) -0.0002(11) -0.0085(12)
C1S 0.0306(16) 0.0301(16) 0.0463(17) -0.0099(13) 0.0042(13) -0.0082(13)
C2S 0.0396(17) 0.0292(16) 0.0415(16) 0.0016(13) 0.0005(13) -0.0149(14)
C3S 0.0366(16) 0.0380(17) 0.0348(15) -0.0076(13) 0.0082(13) -0.0179(14)
C1T 0.0439(18) 0.0460(19) 0.0301(15) -0.0045(13) 0.0007(13) -0.0066(15)
C2T 0.0347(17) 0.0434(19) 0.0436(18) -0.0041(14) 0.0058(14) -0.0075(14)
C3T 0.0392(18) 0.0373(18) 0.0398(17) -0.0053(13) -0.0034(14) -0.0049(14)
C1H 0.042(3) 0.047(3) 0.087(4) 0.024(3) -0.019(3) -0.020(3)
C2H 0.043(3) 0.049(3) 0.091(4) 0.028(3) -0.019(3) -0.018(2)
C3H 0.049(3) 0.062(3) 0.096(4) 0.025(3) -0.020(3) -0.022(2)
C1B 0.046(14) 0.056(16) 0.11(2) 0.011(14) -0.035(14) -0.024(12)
C2B 0.044(12) 0.056(13) 0.037(12) -0.006(10) 0.012(9) -0.035(10)
C3B 0.034(14) 0.053(15) 0.042(13) -0.018(12) 0.011(11) -0.019(11)

loop_
_atom_type_symbol
_atom_type_description
_atom_type_scat_dispersion_real
_atom_type_scat_dispersion_imag
_atom_type_scat_source
C C 0.0033 0.0016 'International Tables Vol C Tables 4.2.6.8 and 6.1.1.4'
H H 0.0000 0.0000 'International Tables Vol C Tables 4.2.6.8 and 6.1.1.4'
Co Co 0.3494 0.9721 'International Tables Vol C Tables 4.2.6.8 and 6.1.1.4'
N N 0.0061 0.0033 'International Tables Vol C Tables 4.2.6.8 and 6.1.1.4'

loop_
_geom_angle_atom_site_label_1
_geom_angle_atom_site_label_2
_geom_angle_atom_site_label_3
_geom_angle
_geom_angle_site_symmetry_1
_geom_angle_site_symmetry_3
N3 Co1 N1 134.41(9) . .
N3 Co1 N2 133.94(9) . .
N1 Co1 N2 91.56(8) . .
C1 N1 C4 106.12(19) . .
C1 N1 Co1 125.30(15) . .
C4 N1 Co1 127.89(16) . .
C9 N2 C6 106.39(18) . .
C9 N2 Co1 125.81(15) . .
C6 N2 Co1 127.46(16) . .
C10 N3 Co1 177.59(19) . .
N1 C1 C2 110.9(2) . .
N1 C1 C14 121.2(2) . .
C2 C1 C14 127.1(2) . .
C3 C2 C1 106.4(2) . .
C3 C2 H2 126.8 . .
C1 C2 H2 126.8 . .
C2 C3 C4 107.7(2) . .
C2 C3 H3 126.2 . .
C4 C3 H3 126.2 . .
N1 C4 C5 123.0(2) . .
N1 C4 C3 108.8(2) . .
C5 C4 C3 128.0(2) . .
C6 C5 C4 124.4(2) . .
C6 C5 C63 118.1(2) . .
C4 C5 C63 117.5(2) . .
C5 C6 N2 123.4(2) . .
C5 C6 C7 127.5(2) . .
N2 C6 C7 108.7(2) . .
C8 C7 C6 107.3(2) . .
C8 C7 H7 126.3 . .
C6 C7 H7 126.3 . .
C7 C8 C9 106.6(2) . .
C7 C8 H8 126.7 . .
C9 C8 H8 126.7 . .
N2 C9 C8 110.8(2) . .
N2 C9 C39 123.6(2) . .
C8 C9 C39 124.4(2) . .
N3 C10 C13 109.2(2) . .
N3 C10 C12 108.3(2) . .
C13 C10 C12 111.0(2) . .
N3 C10 C11 107.8(2) . .
C13 C10 C11 110.1(2) . .
C12 C10 C11 110.3(2) . .
C10 C11 H11A 109.5 . .
C10 C11 H11B 109.5 . .
H11A C11 H11B 109.5 . .
C10 C11 H11C 109.5 . .
H11A C11 H11C 109.5 . .
H11B C11 H11C 109.5 . .
C10 C12 H12A 109.5 . .
C10 C12 H12B 109.5 . .
H12A C12 H12B 109.5 . .
C10 C12 H12C 109.5 . .
H12A C12 H12C 109.5 . .
H12B C12 H12C 109.5 . .
C10 C13 H13A 109.5 . .
C10 C13 H13B 109.5 . .
H13A C13 H13B 109.5 . .
C10 C13 H13C 109.5 . .
H13A C13 H13C 109.5 . .
H13B C13 H13C 109.5 . .
C19 C14 C15 119.4(2) . .
C19 C14 C1 123.0(2) . .
C15 C14 C1 117.5(2) . .
C20 C15 C14 119.5(2) . .
C20 C15 C21 119.9(2) . .
C14 C15 C21 120.5(2) . .
C18 C17 C20 117.9(2) . .
C18 C17 C27 120.7(2) . .
C20 C17 C27 121.4(2) . .
C19 C18 C17 121.9(2) . .
C19 C18 H18 119.0 . .
C17 C18 H18 119.0 . .
C18 C19 C14 119.5(2) . .
C18 C19 C33 118.2(2) . .
C14 C19 C33 122.3(2) . .
C15 C20 C17 121.6(2) . .
C15 C20 H20 119.2 . .
C17 C20 H20 119.2 . .
C26 C21 C22 118.5(2) . .
C26 C21 C15 122.2(2) . .
C22 C21 C15 119.3(2) . .
C23 C22 C21 121.0(2) . .
C23 C22 H22 119.5 . .
C21 C22 H22 119.5 . .
C24 C23 C22 120.2(3) . .
C24 C23 H23 119.9 . .
C22 C23 H23 119.9 . .
C23 C24 C25 119.3(2) . .
C23 C24 H24 120.4 . .
C25 C24 H24 120.4 . .
C24 C25 C26 121.0(3) . .
C24 C25 H25 119.5 . .
C26 C25 H25 119.5 . .
C21 C26 C25 120.0(3) . .
C21 C26 H26 120.0 . .
C25 C26 H26 120.0 . .
C32 C27 C28 118.2(2) . .
C32 C27 C17 120.7(2) . .
C28 C27 C17 121.1(2) . .
C29 C28 C27 120.7(2) . .
C29 C28 H28 119.7 . .
C27 C28 H28 119.7 . .
C28 C29 C30 120.2(3) . .
C28 C29 H29 119.9 . .
C30 C29 H29 119.9 . .
C29 C30 C31 120.0(2) . .
C29 C30 H30 120.0 . .
C31 C30 H30 120.0 . .
C30 C31 C32 119.9(3) . .
C30 C31 H31 120.0 . .
C32 C31 H31 120.0 . .
C31 C32 C27 120.9(2) . .
C31 C32 H32 119.5 . .
C27 C32 H32 119.5 . .
C34 C33 C38 118.7(2) . .
C34 C33 C19 120.0(2) . .
C38 C33 C19 121.0(2) . .
C33 C34 C35 120.8(3) . .
C33 C34 H34 119.6 . .
C35 C34 H34 119.6 . .
C36 C35 C34 120.1(3) . .
C36 C35 H35 120.0 . .
C34 C35 H35 120.0 . .
C37 C36 C35 119.6(3) . .
C37 C36 H36 120.2 . .
C35 C36 H36 120.2 . .
C36 C37 C38 120.6(3) . .
C36 C37 H37 119.7 . .
C38 C37 H37 119.7 . .
C37 C38 C33 120.2(3) . .
C37 C38 H38 119.9 . .
C33 C38 H38 119.9 . .
C44 C39 C40 119.0(2) . .
C44 C39 C9 117.0(2) . .
C40 C39 C9 123.6(2) . .
C41 C40 C39 118.8(2) . .
C41 C40 C45 117.8(2) . .
C39 C40 C45 123.3(2) . .
C42 C41 C40 122.7(2) . .
C42 C41 H41 118.7 . .
C40 C41 H41 118.7 . .
C41 C42 C43 117.6(2) . .
C41 C42 C51 122.3(2) . .
C43 C42 C51 120.0(2) . .
C44 C43 C42 121.2(2) . .
C44 C43 H43 119.4 . .
C42 C43 H43 119.4 . .
C43 C44 C39 120.6(2) . .
C43 C44 C57 118.5(2) . .
C39 C44 C57 120.9(2) . .
C46 C45 C50 118.5(2) . .
C46 C45 C40 119.8(2) . .
C50 C45 C40 121.4(2) . .
C47 C46 C45 121.2(2) . .
C47 C46 H46 119.4 . .
C45 C46 H46 119.4 . .
C48 C47 C46 119.6(2) . .
C48 C47 H47 120.2 . .
C46 C47 H47 120.2 . .
C49 C48 C47 119.9(2) . .
C49 C48 H48 120.0 . .
C47 C48 H48 120.0 . .
C48 C49 C50 120.7(2) . .
C48 C49 H49 119.6 . .
C50 C49 H49 119.6 . .
C49 C50 C45 120.0(2) . .
C49 C50 H50 120.0 . .
C45 C50 H50 120.0 . .
C56 C51 C52 118.1(2) . .
C56 C51 C42 121.0(2) . .
C52 C51 C42 120.8(2) . .
C53 C52 C51 120.5(2) . .
C53 C52 H52 119.8 . .
C51 C52 H52 119.8 . .
C52 C53 C54 120.7(2) . .
C52 C53 H53 119.6 . .
C54 C53 H53 119.6 . .
C53 C54 C55 119.4(2) . .
C53 C54 H54 120.3 . .
C55 C54 H54 120.3 . .
C56 C55 C54 120.3(3) . .
C56 C55 H55 119.9 . .
C54 C55 H55 119.9 . .
C55 C56 C51 121.1(2) . .
C55 C56 H56 119.5 . .
C51 C56 H56 119.5 . .
C62 C57 C58 118.5(2) . .
C62 C57 C44 120.1(2) . .
C58 C57 C44 121.4(2) . .
C59 C58 C57 120.8(2) . .
C59 C58 H58 119.6 . .
C57 C58 H58 119.6 . .
C60 C59 C58 120.2(2) . .
C60 C59 H59 119.9 . .
C58 C59 H59 119.9 . .
C59 C60 C61 119.7(2) . .
C59 C60 H60 120.2 . .
C61 C60 H60 120.2 . .
C60 C61 C62 120.1(3) . .
C60 C61 H61 120.0 . .
C62 C61 H61 120.0 . .
C57 C62 C61 120.8(2) . .
C57 C62 H62 119.6 . .
C61 C62 H62 119.6 . .
C64 C63 C68 120.3(2) . .
C64 C63 C5 120.2(2) . .
C68 C63 C5 119.5(2) . .
C65 C64 C63 119.1(2) . .
C65 C64 C69 120.7(2) . .
C63 C64 C69 120.2(2) . .
C66 C65 C64 121.7(2) . .
C66 C65 H65 119.1 . .
C64 C65 H65 119.1 . .
C67 C66 C65 118.2(2) . .
C67 C66 C70 120.6(2) . .
C65 C66 C70 121.2(2) . .
C66 C67 C68 122.3(2) . .
C66 C67 H67 118.8 . .
C68 C67 H67 118.8 . .
C67 C68 C63 118.4(2) . .
C67 C68 C71 120.5(2) . .
C63 C68 C71 121.1(2) . .
C64 C69 H69A 109.5 . .
C64 C69 H69B 109.5 . .
H69A C69 H69B 109.5 . .
C64 C69 H69C 109.5 . .
H69A C69 H69C 109.5 . .
H69B C69 H69C 109.5 . .
C66 C70 H70A 109.5 . .
C66 C70 H70B 109.5 . .
H70A C70 H70B 109.5 . .
C66 C70 H70C 109.5 . .
H70A C70 H70C 109.5 . .
H70B C70 H70C 109.5 . .
C68 C71 H71A 109.5 . .
C68 C71 H71B 109.5 . .
H71A C71 H71B 109.5 . .
C68 C71 H71C 109.5 . .
H71A C71 H71C 109.5 . .
H71B C71 H71C 109.5 . .
C2S C1S C3S 120.7(3) . 2_776
C2S C1S H1S 119.6 . .
C3S C1S H1S 119.6 2_776 .
C1S C2S C3S 119.6(3) . .
C1S C2S H2S 120.2 . .
C3S C2S H2S 120.2 . .
C2S C3S C1S 119.7(3) . 2_776
C2S C3S H3S 120.2 . .
C1S C3S H3S 120.2 2_776 .
C2T C1T C3T 119.7(3) . 2_677
C2T C1T H1T 120.1 . .
C3T C1T H1T 120.1 2_677 .
C3T C2T C1T 120.0(3) . .
C3T C2T H2T 120.0 . .
C1T C2T H2T 120.0 . .
C2T C3T C1T 120.2(3) . 2_677
C2T C3T H3T 119.9 . .
C1T C3T H3T 119.9 2_677 .
C1H C1H C2H 113.9(6) 2_577 .
C1H C1H H1HA 108.8 2_577 .
C2H C1H H1HA 108.8 . .
C1H C1H H1HB 108.8 2_577 .
C2H C1H H1HB 108.8 . .
H1HA C1H H1HB 107.7 . .
C3H C2H C1H 115.3(4) . .
C3H C2H H2HA 108.5 . .
C1H C2H H2HA 108.5 . .
C3H C2H H2HB 108.5 . .
C1H C2H H2HB 108.5 . .
H2HA C2H H2HB 107.5 . .
C2B C1B C3B 125(2) 2_577 .
C2B C1B H1B 117.6 2_577 .
C3B C1B H1B 117.6 . .
C1B C2B C3B 117(2) 2_577 .
C1B C2B H2B 121.7 2_577 .
C3B C2B H2B 121.7 . .
C1B C3B C2B 119(2) . .
C1B C3B H3B 120.7 . .
C2B C3B H3B 120.7 . .

loop_
_geom_bond_atom_site_label_1
_geom_bond_atom_site_label_2
_geom_bond_distance
_geom_bond_site_symmetry_2
Co1 N3 1.6163(19) .
Co1 N1 1.9186(19) .
Co1 N2 1.9227(19) .
N1 C1 1.353(3) .
N1 C4 1.396(3) .
N2 C9 1.349(3) .
N2 C6 1.401(3) .
N3 C10 1.443(3) .
C1 C2 1.411(3) .
C1 C14 1.483(3) .
C2 C3 1.370(3) .
C2 H2 0.9500 .
C3 C4 1.411(3) .
C3 H3 0.9500 .
C4 C5 1.398(3) .
C5 C6 1.388(3) .
C5 C63 1.498(3) .
C6 C7 1.417(3) .
C7 C8 1.374(3) .
C7 H7 0.9500 .
C8 C9 1.416(3) .
C8 H8 0.9500 .
C9 C39 1.486(3) .
C10 C13 1.518(3) .
C10 C12 1.520(4) .
C10 C11 1.532(4) .
C11 H11A 0.9800 .
C11 H11B 0.9800 .
C11 H11C 0.9800 .
C12 H12A 0.9800 .
C12 H12B 0.9800 .
C12 H12C 0.9800 .
C13 H13A 0.9800 .
C13 H13B 0.9800 .
C13 H13C 0.9800 .
C14 C19 1.399(3) .
C14 C15 1.412(3) .
C15 C20 1.390(3) .
C15 C21 1.491(3) .
C17 C18 1.395(3) .
C17 C20 1.395(3) .
C17 C27 1.483(3) .
C18 C19 1.390(3) .
C18 H18 0.9500 .
C19 C33 1.492(3) .
C20 H20 0.9500 .
C21 C26 1.382(3) .
C21 C22 1.389(3) .
C22 C23 1.381(4) .
C22 H22 0.9500 .
C23 C24 1.373(4) .
C23 H23 0.9500 .
C24 C25 1.375(4) .
C24 H24 0.9500 .
C25 C26 1.387(4) .
C25 H25 0.9500 .
C26 H26 0.9500 .
C27 C32 1.389(3) .
C27 C28 1.401(3) .
C28 C29 1.377(3) .
C28 H28 0.9500 .
C29 C30 1.377(4) .
C29 H29 0.9500 .
C30 C31 1.382(4) .
C30 H30 0.9500 .
C31 C32 1.382(3) .
C31 H31 0.9500 .
C32 H32 0.9500 .
C33 C34 1.378(3) .
C33 C38 1.393(3) .
C34 C35 1.387(4) .
C34 H34 0.9500 .
C35 C36 1.375(4) .
C35 H35 0.9500 .
C36 C37 1.374(4) .
C36 H36 0.9500 .
C37 C38 1.380(4) .
C37 H37 0.9500 .
C38 H38 0.9500 .
C39 C44 1.401(3) .
C39 C40 1.412(3) .
C40 C41 1.400(3) .
C40 C45 1.483(3) .
C41 C42 1.381(3) .
C41 H41 0.9500 .
C42 C43 1.407(3) .
C42 C51 1.473(3) .
C43 C44 1.385(3) .
C43 H43 0.9500 .
C44 C57 1.503(3) .
C45 C46 1.388(3) .
C45 C50 1.390(3) .
C46 C47 1.381(3) .
C46 H46 0.9500 .
C47 C48 1.380(4) .
C47 H47 0.9500 .
C48 C49 1.371(4) .
C48 H48 0.9500 .
C49 C50 1.386(3) .
C49 H49 0.9500 .
C50 H50 0.9500 .
C51 C56 1.395(3) .
C51 C52 1.400(3) .
C52 C53 1.378(3) .
C52 H52 0.9500 .
C53 C54 1.381(4) .
C53 H53 0.9500 .
C54 C55 1.386(4) .
C54 H54 0.9500 .
C55 C56 1.374(4) .
C55 H55 0.9500 .
C56 H56 0.9500 .
C57 C62 1.374(3) .
C57 C58 1.387(3) .
C58 C59 1.387(3) .
C58 H58 0.9500 .
C59 C60 1.367(4) .
C59 H59 0.9500 .
C60 C61 1.379(4) .
C60 H60 0.9500 .
C61 C62 1.389(4) .
C61 H61 0.9500 .
C62 H62 0.9500 .
C63 C64 1.400(3) .
C63 C68 1.400(3) .
C64 C65 1.392(3) .
C64 C69 1.509(3) .
C65 C66 1.386(4) .
C65 H65 0.9500 .
C66 C67 1.382(4) .
C66 C70 1.507(3) .
C67 C68 1.396(3) .
C67 H67 0.9500 .
C68 C71 1.504(3) .
C69 H69A 0.9800 .
C69 H69B 0.9800 .
C69 H69C 0.9800 .
C70 H70A 0.9800 .
C70 H70B 0.9800 .
C70 H70C 0.9800 .
C71 H71A 0.9800 .
C71 H71B 0.9800 .
C71 H71C 0.9800 .
C1S C2S 1.373(4) .
C1S C3S 1.377(4) 2_776
C1S H1S 0.9500 .
C2S C3S 1.376(4) .
C2S H2S 0.9500 .
C3S C1S 1.377(4) 2_776
C3S H3S 0.9500 .
C1T C2T 1.380(4) .
C1T C3T 1.381(4) 2_677
C1T H1T 0.9500 .
C2T C3T 1.378(4) .
C2T H2T 0.9500 .
C3T C1T 1.381(4) 2_677
C3T H3T 0.9500 .
C1H C1H 1.492(12) 2_577
C1H C2H 1.534(8) .
C1H H1HA 0.9900 .
C1H H1HB 0.9900 .
C2H C3H 1.532(7) .
C2H H2HA 0.9900 .
C2H H2HB 0.9900 .
C3H H3HA 0.9800 .
C3H H3HB 0.9800 .
C3H H3HC 0.9800 .
C1B C2B 1.34(3) 2_577
C1B C3B 1.37(3) .
C1B H1B 0.9500 .
C2B C1B 1.34(3) 2_577
C2B C3B 1.47(4) .
C2B H2B 0.9500 .
C3B H3B 0.9500 .
